data_7101157
loop_
_publ_author_name
'Sonia Nieto'
'Julio Perez'
'Victor Riera'
'Daniel Miguel'
'Celedonio Alvarez'

_publ_section_title
;
Cationic fac-tris(pyrazole) complexes as anion
receptors.
;
_journal_issue 4
_journal_name_full 'Chemical Communications'
_journal_paper_doi 10.1039/b414407d
_journal_year 2005
_chemical_formula_sum 'C56 H48 B F24 N6 O3 Re'
_chemical_formula_weight 1506.01
_chemical_name_systematic
;
?
;
_space_group_IT_number 2
_symmetry_cell_setting triclinic
_symmetry_space_group_name_Hall '-P 1'
_symmetry_space_group_name_H-M 'P -1'
_atom_sites_solution_hydrogens geom
_atom_sites_solution_primary direct
_atom_sites_solution_secondary difmap
_audit_creation_method SHELXL-97
_cell_angle_alpha 74.846(11)
_cell_angle_beta 76.806(9)
_cell_angle_gamma 82.664(10)
_cell_formula_units_Z 2
_cell_length_a 10.819(6)
_cell_length_b 15.760(8)
_cell_length_c 19.839(10)
_cell_measurement_temperature 296(2)
_cell_volume 3170(3)
_computing_cell_refinement 'Bruker SMART'
_computing_data_collection 'Bruker SMART'
_computing_data_reduction 'Bruker SHELXTL'
_computing_molecular_graphics 'Bruker SHELXTL'
_computing_publication_material 'Bruker SHELXTL'
_computing_structure_refinement 'SHELXL-97 (Sheldrick, 1997)'
_computing_structure_solution 'SHELXS-97 (Sheldrick, 1990)'
_diffrn_ambient_temperature 296(2)
_diffrn_measured_fraction_theta_full 0.979
_diffrn_measured_fraction_theta_max 0.979
_diffrn_measurement_device_type 'CCD area detector'
_diffrn_measurement_method 'phi and omega scans'
_diffrn_radiation_monochromator graphite
_diffrn_radiation_source 'fine-focus sealed tube'
_diffrn_radiation_type MoK\a
_diffrn_radiation_wavelength 0.71073
_diffrn_reflns_av_R_equivalents 0.0300
_diffrn_reflns_av_sigmaI/netI 0.0651
_diffrn_reflns_limit_h_max 11
_diffrn_reflns_limit_h_min -11
_diffrn_reflns_limit_k_max 17
_diffrn_reflns_limit_k_min -14
_diffrn_reflns_limit_l_max 22
_diffrn_reflns_limit_l_min -17
_diffrn_reflns_number 14258
_diffrn_reflns_theta_full 23.32
_diffrn_reflns_theta_max 23.32
_diffrn_reflns_theta_min 1.09
_exptl_absorpt_coefficient_mu 2.033
_exptl_absorpt_correction_T_max 1.000000
_exptl_absorpt_correction_T_min 0.830411
_exptl_absorpt_correction_type SADABS
_exptl_crystal_colour COLORLESS
_exptl_crystal_density_diffrn 1.578
_exptl_crystal_density_method 'not measured'
_exptl_crystal_description PRISM
_exptl_crystal_F_000 1492
_exptl_crystal_size_max 0.10
_exptl_crystal_size_mid 0.10
_exptl_crystal_size_min 0.25
_refine_diff_density_max 1.012
_refine_diff_density_min -0.615
_refine_diff_density_rms 0.098
_refine_ls_extinction_coef 0.00067(15)
_refine_ls_extinction_expression Fc^*^=kFc[1+0.001xFc^2^\l^3^/sin(2\q)]^-1/4^
_refine_ls_extinction_method SHELXL
_refine_ls_goodness_of_fit_ref 1.004
_refine_ls_hydrogen_treatment mixed
_refine_ls_matrix_type full
_refine_ls_number_parameters 842
_refine_ls_number_reflns 8980
_refine_ls_number_restraints 0
_refine_ls_restrained_S_all 1.004
_refine_ls_R_factor_all 0.0568
_refine_ls_R_factor_gt 0.0408
_refine_ls_shift/su_max 0.002
_refine_ls_shift/su_mean 0.000
_refine_ls_structure_factor_coef Fsqd
_refine_ls_weighting_details 'calc w=1/[\s^2^(Fo^2^)+(0.0510P)^2^+0.0000P] where P=(Fo^2^+2Fc^2^)/3'
_refine_ls_weighting_scheme calc
_refine_ls_wR_factor_gt 0.0904
_refine_ls_wR_factor_ref 0.1009
_reflns_number_gt 7076
_reflns_number_total 8980
_reflns_threshold_expression >2sigma(I)
_cod_data_source_file b414407d.txt
_cod_depositor_comments
;
The following automatic conversions were performed:
'_symmetry_cell_setting' value 'Triclinic' changed to 'triclinic'
according to '/home/saulius/struct/CIF-dictionaries/cif_core.dic'
dictionary named 'cif_core.dic' version 2.4.1 from 2010-06-29.

Automatic conversion script
Id: cif_fix_enum 1527 2010-12-29 10:47:43Z saulius 
;
_cod_original_sg_symbol_H-M P-1
_cod_database_code 7101157

loop_
_symmetry_equiv_pos_as_xyz
'x, y, z'
'-x, -y, -z'

loop_
_atom_site_label
_atom_site_type_symbol
_atom_site_fract_x
_atom_site_fract_y
_atom_site_fract_z
_atom_site_U_iso_or_equiv
_atom_site_adp_type
_atom_site_occupancy
_atom_site_symmetry_multiplicity
_atom_site_calc_flag
_atom_site_refinement_flags
Re1 Re 0.35445(2) 0.217039(17) 0.393238(15) 0.04340(12) Uani 1 1 d .
N1 N 0.4532(5) 0.3321(3) 0.3902(3) 0.0445(13) Uani 1 1 d .
N2 N 0.4096(5) 0.4170(4) 0.3658(3) 0.0484(14) Uani 1 1 d .
H2 H 0.340(6) 0.425(4) 0.357(3) 0.05(2) Uiso 1 1 d .
N3 N 0.4362(4) 0.2464(3) 0.2780(3) 0.0438(12) Uani 1 1 d .
N4 N 0.5121(5) 0.3117(4) 0.2411(3) 0.0517(15) Uani 1 1 d .
H4 H 0.527(6) 0.342(4) 0.262(3) 0.04(2) Uiso 1 1 d .
N5 N 0.5383(4) 0.1453(3) 0.4053(3) 0.0428(12) Uani 1 1 d .
N6 N 0.6393(5) 0.1442(4) 0.3506(3) 0.0457(14) Uani 1 1 d .
H6 H 0.637(6) 0.165(4) 0.313(4) 0.06(3) Uiso 1 1 d .
C1 C 0.2790(6) 0.1145(5) 0.3915(3) 0.0543(18) Uani 1 1 d .
O1 O 0.2337(5) 0.0524(3) 0.3910(3) 0.0824(17) Uani 1 1 d .
C2 C 0.2909(5) 0.1908(4) 0.4945(4) 0.0499(17) Uani 1 1 d .
O2 O 0.2512(5) 0.1741(4) 0.5556(3) 0.0793(16) Uani 1 1 d .
C3 C 0.1968(7) 0.2831(4) 0.3812(3) 0.0466(16) Uani 1 1 d .
O3 O 0.1006(5) 0.3225(4) 0.3750(3) 0.0755(15) Uani 1 1 d .
C11 C 0.4909(6) 0.4762(4) 0.3628(4) 0.0495(16) Uani 1 1 d .
C12 C 0.5938(7) 0.4264(5) 0.3857(5) 0.078(2) Uani 1 1 d .
H12 H 0.6682 0.4475 0.3889 0.093 Uiso 1 1 calc R
C13 C 0.5663(7) 0.3393(4) 0.4031(4) 0.066(2) Uani 1 1 d .
H13 H 0.6197 0.2920 0.4214 0.079 Uiso 1 1 calc R
C14 C 0.4623(7) 0.5743(4) 0.3400(4) 0.0595(19) Uani 1 1 d .
C15 C 0.5817(8) 0.6154(5) 0.2920(5) 0.092(3) Uani 1 1 d .
H15A H 0.6501 0.6017 0.3175 0.137 Uiso 1 1 calc R
H15B H 0.5653 0.6782 0.2781 0.137 Uiso 1 1 calc R
H15C H 0.6048 0.5923 0.2503 0.137 Uiso 1 1 calc R
C16 C 0.4270(8) 0.6098(5) 0.4079(5) 0.086(3) Uani 1 1 d .
H16A H 0.3526 0.5832 0.4384 0.129 Uiso 1 1 calc R
H16B H 0.4101 0.6726 0.3950 0.129 Uiso 1 1 calc R
H16C H 0.4965 0.5956 0.4326 0.129 Uiso 1 1 calc R
C17 C 0.3516(8) 0.5969(5) 0.3011(5) 0.094(3) Uani 1 1 d .
H17A H 0.3722 0.5734 0.2595 0.141 Uiso 1 1 calc R
H17B H 0.3362 0.6598 0.2871 0.141 Uiso 1 1 calc R
H17C H 0.2767 0.5717 0.3323 0.141 Uiso 1 1 calc R
C21 C 0.5502(7) 0.3143(5) 0.1710(4) 0.0603(19) Uani 1 1 d .
C22 C 0.4962(8) 0.2464(6) 0.1621(4) 0.090(3) Uani 1 1 d .
H22 H 0.5041 0.2294 0.1197 0.108 Uiso 1 1 calc R
C23 C 0.4269(7) 0.2070(5) 0.2283(4) 0.078(2) Uani 1 1 d .
H23 H 0.3795 0.1586 0.2368 0.093 Uiso 1 1 calc R
C24 C 0.6321(8) 0.3838(6) 0.1203(4) 0.082(3) Uani 1 1 d .
C25 C 0.6809(18) 0.3583(11) 0.0523(7) 0.272(12) Uani 1 1 d .
H25A H 0.6130 0.3651 0.0270 0.407 Uiso 1 1 calc R
H25B H 0.7142 0.2978 0.0615 0.407 Uiso 1 1 calc R
H25C H 0.7473 0.3952 0.0239 0.407 Uiso 1 1 calc R
C26 C 0.7461(13) 0.3903(11) 0.1480(8) 0.221(9) Uani 1 1 d .
H26A H 0.7841 0.3322 0.1644 0.332 Uiso 1 1 calc R
H26B H 0.7215 0.4188 0.1868 0.332 Uiso 1 1 calc R
H26C H 0.8065 0.4240 0.1106 0.332 Uiso 1 1 calc R
C27 C 0.5597(14) 0.4694(8) 0.1093(10) 0.264(12) Uani 1 1 d .
H27A H 0.5905 0.5039 0.0621 0.397 Uiso 1 1 calc R
H27B H 0.5696 0.4997 0.1437 0.397 Uiso 1 1 calc R
H27C H 0.4713 0.4609 0.1149 0.397 Uiso 1 1 calc R
C31 C 0.7469(6) 0.1055(4) 0.3722(4) 0.0462(15) Uani 1 1 d .
C32 C 0.7130(6) 0.0810(4) 0.4453(4) 0.0605(19) Uani 1 1 d .
H32 H 0.7658 0.0524 0.4766 0.073 Uiso 1 1 calc R
C33 C 0.5854(7) 0.1068(4) 0.4634(4) 0.0592(18) Uani 1 1 d .
H33 H 0.5385 0.0984 0.5099 0.071 Uiso 1 1 calc R
C34 C 0.8735(6) 0.1008(4) 0.3206(4) 0.0544(17) Uani 1 1 d .
C35 C 0.8564(7) 0.1054(6) 0.2464(4) 0.091(3) Uani 1 1 d .
H35A H 0.8097 0.1597 0.2291 0.136 Uiso 1 1 calc R
H35B H 0.8102 0.0567 0.2475 0.136 Uiso 1 1 calc R
H35C H 0.9382 0.1025 0.2153 0.136 Uiso 1 1 calc R
C36 C 0.9470(7) 0.0125(5) 0.3467(5) 0.104(3) Uani 1 1 d .
H36A H 1.0263 0.0081 0.3137 0.155 Uiso 1 1 calc R
H36B H 0.8972 -0.0351 0.3498 0.155 Uiso 1 1 calc R
H36C H 0.9633 0.0095 0.3929 0.155 Uiso 1 1 calc R
C37 C 0.9476(8) 0.1769(6) 0.3194(5) 0.101(3) Uani 1 1 d .
H37A H 0.8996 0.2316 0.3048 0.152 Uiso 1 1 calc R
H37B H 1.0276 0.1755 0.2864 0.152 Uiso 1 1 calc R
H37C H 0.9626 0.1716 0.3663 0.152 Uiso 1 1 calc R
B51 B 0.0115(6) 0.7793(4) 0.2142(3) 0.0361(15) Uani 1 1 d .
C51 C 0.0109(5) 0.7413(4) 0.2997(3) 0.0371(14) Uani 1 1 d .
C52 C 0.0773(5) 0.7776(4) 0.3369(3) 0.0384(14) Uani 1 1 d .
H52 H 0.1269 0.8243 0.3118 0.046 Uiso 1 1 calc R
C53 C 0.0720(5) 0.7468(4) 0.4097(3) 0.0372(14) Uani 1 1 d .
C54 C -0.0002(5) 0.6760(4) 0.4497(3) 0.0418(15) Uani 1 1 d .
H54 H -0.0018 0.6540 0.4982 0.050 Uiso 1 1 calc R
C55 C -0.0682(5) 0.6401(4) 0.4150(3) 0.0392(14) Uani 1 1 d .
C56 C -0.0623(5) 0.6716(4) 0.3422(3) 0.0398(14) Uani 1 1 d .
H56 H -0.1092 0.6452 0.3204 0.048 Uiso 1 1 calc R
C57 C 0.1384(7) 0.7903(5) 0.4480(4) 0.0547(17) Uani 1 1 d .
C58 C -0.1530(7) 0.5688(5) 0.4552(4) 0.0589(19) Uani 1 1 d .
C61 C 0.1447(5) 0.8286(4) 0.1754(3) 0.0358(14) Uani 1 1 d .
C62 C 0.1552(5) 0.9160(4) 0.1745(3) 0.0405(14) Uani 1 1 d .
H62 H 0.0838 0.9479 0.1940 0.049 Uiso 1 1 calc R
C63 C 0.2683(6) 0.9577(4) 0.1457(3) 0.0421(15) Uani 1 1 d .
C64 C 0.3764(6) 0.9125(4) 0.1164(3) 0.0486(16) Uani 1 1 d .
H64 H 0.4520 0.9399 0.0968 0.058 Uiso 1 1 calc R
C65 C 0.3694(5) 0.8254(4) 0.1169(3) 0.0466(16) Uani 1 1 d .
C66 C 0.2568(5) 0.7853(4) 0.1451(3) 0.0410(14) Uani 1 1 d .
H66 H 0.2550 0.7269 0.1440 0.049 Uiso 1 1 calc R
C67 C 0.2702(7) 1.0505(5) 0.1458(5) 0.069(2) Uani 1 1 d .
C68 C 0.4836(7) 0.7748(6) 0.0862(5) 0.074(2) Uani 1 1 d .
C71 C -0.1139(5) 0.8495(3) 0.2046(3) 0.0352(13) Uani 1 1 d .
C72 C -0.2262(5) 0.8480(4) 0.2562(3) 0.0408(14) Uani 1 1 d .
H72 H -0.2291 0.8070 0.2997 0.049 Uiso 1 1 calc R
C73 C -0.3333(5) 0.9041(4) 0.2464(3) 0.0424(15) Uani 1 1 d .
C74 C -0.3325(6) 0.9665(4) 0.1828(3) 0.0497(16) Uani 1 1 d .
H74 H -0.4038 1.0046 0.1755 0.060 Uiso 1 1 calc R
C75 C -0.2223(6) 0.9710(4) 0.1299(3) 0.0469(16) Uani 1 1 d .
C76 C -0.1163(5) 0.9143(4) 0.1412(3) 0.0396(14) Uani 1 1 d .
H76 H -0.0436 0.9194 0.1053 0.048 Uiso 1 1 calc R
C77 C -0.4500(7) 0.9005(6) 0.3033(4) 0.065(2) Uani 1 1 d .
C78 C -0.2217(9) 1.0368(7) 0.0621(5) 0.086(3) Uani 1 1 d .
C81 C 0.0073(5) 0.6992(4) 0.1767(3) 0.0411(15) Uani 1 1 d .
C82 C 0.0695(5) 0.6173(4) 0.1967(3) 0.0463(16) Uani 1 1 d .
H82 H 0.1094 0.6067 0.2352 0.056 Uiso 1 1 calc R
C83 C 0.0757(6) 0.5497(4) 0.1625(4) 0.0510(17) Uani 1 1 d .
C84 C 0.0192(6) 0.5627(4) 0.1044(4) 0.0527(17) Uani 1 1 d .
H84 H 0.0236 0.5184 0.0806 0.063 Uiso 1 1 calc R
C85 C -0.0441(6) 0.6437(4) 0.0828(3) 0.0485(16) Uani 1 1 d .
C86 C -0.0501(5) 0.7093(4) 0.1182(3) 0.0439(15) Uani 1 1 d .
H86 H -0.0945 0.7627 0.1025 0.053 Uiso 1 1 calc R
C87 C 0.1437(11) 0.4619(6) 0.1875(6) 0.092(3) Uani 1 1 d .
C88 C -0.1049(9) 0.6589(6) 0.0212(5) 0.077(2) Uani 1 1 d .
F1 F 0.2315(5) 0.8372(4) 0.4066(3) 0.1125(19) Uani 1 1 d .
F2 F 0.0598(5) 0.8455(3) 0.4816(3) 0.1006(16) Uani 1 1 d .
F3 F 0.1882(5) 0.7344(3) 0.4997(3) 0.0931(15) Uani 1 1 d .
F4 F -0.1424(4) 0.5372(3) 0.5239(2) 0.0796(13) Uani 1 1 d .
F5 F -0.2763(4) 0.5952(3) 0.4593(3) 0.1005(17) Uani 1 1 d .
F6 F -0.1341(5) 0.4985(3) 0.4281(2) 0.0940(15) Uani 1 1 d .
F7 F 0.1898(6) 1.1033(3) 0.1137(4) 0.149(3) Uani 1 1 d .
F8 F 0.2351(6) 1.0650(4) 0.2124(3) 0.134(2) Uani 1 1 d .
F9 F 0.3823(4) 1.0834(3) 0.1220(3) 0.1131(19) Uani 1 1 d .
F10 F 0.5080(8) 0.7856(7) 0.0220(4) 0.230(6) Uani 1 1 d .
F11 F 0.4893(6) 0.6930(5) 0.1102(5) 0.196(4) Uani 1 1 d .
F12 F 0.5846(6) 0.7924(7) 0.0984(7) 0.254(7) Uani 1 1 d .
F13 F -0.4570(4) 0.8299(3) 0.3554(3) 0.1098(18) Uani 1 1 d .
F14 F -0.4593(7) 0.9620(5) 0.3380(4) 0.177(4) Uani 1 1 d .
F15 F -0.5529(4) 0.9093(7) 0.2822(3) 0.210(5) Uani 1 1 d .
F16 F -0.3216(6) 1.0762(6) 0.0501(4) 0.226(5) Uani 1 1 d .
F17 F -0.1585(8) 1.0162(5) 0.0068(3) 0.184(4) Uani 1 1 d .
F18 F -0.1506(12) 1.1012(6) 0.0559(5) 0.244(6) Uani 1 1 d .
F19 F 0.2216(9) 0.4342(5) 0.1335(4) 0.200(4) Uani 1 1 d .
F20 F 0.0677(8) 0.3995(4) 0.2149(5) 0.200(5) Uani 1 1 d .
F21 F 0.2139(6) 0.4577(3) 0.2329(4) 0.130(2) Uani 1 1 d .
F22 F -0.0850(14) 0.7294(6) -0.0229(5) 0.266(7) Uani 1 1 d .
F23 F -0.2224(7) 0.6672(9) 0.0351(5) 0.257(7) Uani 1 1 d .
F24 F -0.0809(9) 0.6028(5) -0.0141(4) 0.210(5) Uani 1 1 d .

loop_
_atom_site_aniso_label
_atom_site_aniso_U_11
_atom_site_aniso_U_22
_atom_site_aniso_U_33
_atom_site_aniso_U_23
_atom_site_aniso_U_13
_atom_site_aniso_U_12
Re1 0.04075(16) 0.04735(17) 0.04164(17) -0.00957(11) -0.00593(11) -0.00833(11)
N1 0.048(3) 0.044(3) 0.046(3) -0.016(3) -0.017(3) 0.004(3)
N2 0.040(3) 0.052(4) 0.056(4) -0.014(3) -0.015(3) -0.002(3)
N3 0.043(3) 0.048(3) 0.041(3) -0.009(3) -0.008(2) -0.011(2)
N4 0.059(4) 0.055(4) 0.044(4) -0.011(3) -0.005(3) -0.024(3)
N5 0.039(3) 0.045(3) 0.042(3) -0.010(3) -0.004(3) -0.003(2)
N6 0.045(3) 0.049(3) 0.041(4) -0.009(3) -0.006(3) -0.005(3)
C1 0.052(4) 0.058(5) 0.044(4) 0.002(3) -0.009(3) -0.007(4)
O1 0.098(4) 0.065(3) 0.089(4) -0.010(3) -0.021(3) -0.040(3)
C2 0.034(3) 0.050(4) 0.064(5) -0.011(4) -0.012(3) 0.002(3)
O2 0.075(3) 0.109(4) 0.039(3) -0.007(3) 0.000(3) 0.005(3)
C3 0.058(4) 0.051(4) 0.029(4) -0.008(3) 0.000(3) -0.014(3)
O3 0.053(3) 0.099(4) 0.070(4) -0.014(3) -0.020(3) 0.012(3)
C11 0.052(4) 0.048(4) 0.056(4) -0.017(3) -0.016(3) -0.010(3)
C12 0.074(5) 0.055(5) 0.123(8) -0.018(5) -0.059(5) -0.013(4)
C13 0.065(5) 0.053(4) 0.093(6) -0.018(4) -0.048(4) 0.001(4)
C14 0.069(5) 0.039(4) 0.072(5) -0.008(4) -0.019(4) -0.014(3)
C15 0.109(7) 0.067(5) 0.090(7) -0.001(5) -0.010(5) -0.026(5)
C16 0.100(6) 0.062(5) 0.097(7) -0.032(5) -0.004(5) -0.011(5)
C17 0.104(7) 0.064(5) 0.119(8) -0.004(5) -0.061(6) 0.004(5)
C21 0.065(5) 0.066(5) 0.043(5) -0.007(4) -0.003(4) -0.004(4)
C22 0.122(7) 0.107(7) 0.049(5) -0.030(5) 0.000(5) -0.048(6)
C23 0.095(6) 0.090(6) 0.057(5) -0.026(5) -0.004(4) -0.046(5)
C24 0.089(6) 0.085(6) 0.054(5) 0.004(4) 0.012(4) -0.031(5)
C25 0.40(3) 0.30(2) 0.094(11) -0.065(12) 0.135(14) -0.24(2)
C26 0.170(13) 0.274(18) 0.185(16) 0.088(13) -0.053(11) -0.160(13)
C27 0.192(15) 0.103(10) 0.35(3) 0.102(13) 0.065(15) -0.010(10)
C31 0.047(4) 0.044(4) 0.053(4) -0.013(3) -0.020(3) 0.000(3)
C32 0.059(5) 0.068(5) 0.047(5) -0.002(4) -0.016(4) 0.004(4)
C33 0.067(5) 0.057(4) 0.046(4) -0.006(3) -0.011(4) 0.005(4)
C34 0.045(4) 0.061(4) 0.063(5) -0.021(4) -0.014(3) -0.007(3)
C35 0.061(5) 0.147(8) 0.072(6) -0.048(6) -0.006(4) -0.003(5)
C36 0.065(5) 0.083(6) 0.137(9) -0.014(6) -0.002(5) 0.027(5)
C37 0.084(6) 0.113(7) 0.114(8) -0.047(6) 0.012(5) -0.043(6)
B51 0.038(4) 0.040(4) 0.032(4) -0.010(3) -0.007(3) -0.008(3)
C51 0.031(3) 0.040(3) 0.042(4) -0.011(3) -0.009(3) -0.003(3)
C52 0.041(3) 0.036(3) 0.036(4) -0.006(3) -0.007(3) -0.006(3)
C53 0.036(3) 0.039(3) 0.039(4) -0.013(3) -0.010(3) 0.001(3)
C54 0.043(3) 0.050(4) 0.029(3) -0.006(3) -0.006(3) 0.000(3)
C55 0.035(3) 0.036(3) 0.042(4) -0.003(3) -0.004(3) -0.006(3)
C56 0.038(3) 0.044(3) 0.039(4) -0.010(3) -0.010(3) -0.005(3)
C57 0.057(4) 0.064(5) 0.049(4) -0.018(4) -0.015(4) -0.009(4)
C58 0.059(5) 0.065(5) 0.045(5) 0.006(4) -0.011(3) -0.020(4)
C61 0.033(3) 0.044(4) 0.030(3) -0.007(3) -0.006(3) -0.003(3)
C62 0.033(3) 0.048(4) 0.040(4) -0.012(3) -0.008(3) 0.000(3)
C63 0.046(4) 0.047(4) 0.035(4) -0.004(3) -0.012(3) -0.012(3)
C64 0.038(4) 0.061(4) 0.043(4) -0.005(3) -0.006(3) -0.013(3)
C65 0.037(4) 0.060(4) 0.039(4) -0.010(3) -0.007(3) 0.003(3)
C66 0.041(4) 0.040(3) 0.043(4) -0.014(3) -0.009(3) 0.003(3)
C67 0.060(5) 0.066(5) 0.083(6) -0.016(5) -0.011(4) -0.020(4)
C68 0.033(4) 0.082(6) 0.080(7) 0.001(5) 0.009(4) 0.008(4)
C71 0.042(3) 0.039(3) 0.031(3) -0.015(3) -0.012(3) -0.007(3)
C72 0.045(4) 0.044(4) 0.034(4) -0.008(3) -0.008(3) -0.008(3)
C73 0.033(3) 0.053(4) 0.043(4) -0.017(3) -0.004(3) -0.004(3)
C74 0.042(4) 0.059(4) 0.050(4) -0.016(3) -0.014(3) 0.005(3)
C75 0.050(4) 0.052(4) 0.038(4) -0.004(3) -0.016(3) -0.002(3)
C76 0.034(3) 0.048(4) 0.037(4) -0.012(3) -0.005(3) -0.004(3)
C77 0.052(5) 0.081(6) 0.052(5) -0.008(4) -0.004(4) 0.005(4)
C78 0.081(6) 0.089(7) 0.059(6) 0.013(5) -0.002(5) 0.019(5)
C81 0.038(3) 0.046(4) 0.040(4) -0.012(3) -0.005(3) -0.008(3)
C82 0.044(4) 0.056(4) 0.049(4) -0.023(3) -0.017(3) -0.007(3)
C83 0.062(4) 0.041(4) 0.052(4) -0.012(3) -0.016(3) -0.002(3)
C84 0.060(4) 0.046(4) 0.060(5) -0.027(3) -0.008(4) -0.010(3)
C85 0.054(4) 0.052(4) 0.046(4) -0.024(3) -0.012(3) 0.001(3)
C86 0.043(4) 0.041(4) 0.049(4) -0.014(3) -0.014(3) 0.005(3)
C87 0.135(8) 0.061(6) 0.095(7) -0.036(5) -0.050(7) 0.023(6)
C88 0.096(7) 0.081(6) 0.076(6) -0.041(5) -0.051(5) 0.023(5)
F1 0.126(4) 0.166(5) 0.066(3) -0.028(3) -0.008(3) -0.104(4)
F2 0.102(3) 0.113(4) 0.122(4) -0.082(3) -0.045(3) 0.016(3)
F3 0.115(4) 0.089(3) 0.099(4) -0.015(3) -0.075(3) -0.012(3)
F4 0.090(3) 0.086(3) 0.052(3) 0.016(2) -0.011(2) -0.042(2)
F5 0.049(3) 0.115(4) 0.115(4) 0.022(3) -0.017(2) -0.027(2)
F6 0.139(4) 0.068(3) 0.079(3) -0.010(3) -0.014(3) -0.053(3)
F7 0.159(5) 0.052(3) 0.259(9) -0.015(4) -0.121(6) 0.001(3)
F8 0.173(6) 0.109(4) 0.132(5) -0.073(4) 0.032(4) -0.071(4)
F9 0.077(3) 0.080(3) 0.178(6) -0.043(3) 0.015(3) -0.039(3)
F10 0.208(8) 0.327(11) 0.074(5) -0.038(6) 0.011(5) 0.185(8)
F11 0.134(6) 0.112(5) 0.242(9) -0.004(6) 0.083(6) 0.058(4)
F12 0.055(4) 0.319(12) 0.488(19) -0.309(13) -0.044(6) 0.049(5)
F13 0.073(3) 0.115(4) 0.100(4) 0.005(3) 0.028(3) -0.004(3)
F14 0.181(7) 0.134(5) 0.176(7) -0.083(5) 0.115(6) -0.040(5)
F15 0.032(3) 0.481(14) 0.077(4) -0.009(6) -0.005(3) -0.006(5)
F16 0.098(4) 0.331(10) 0.113(5) 0.117(6) -0.001(4) 0.084(6)
F17 0.215(7) 0.204(8) 0.055(4) 0.027(4) 0.009(4) 0.079(6)
F18 0.421(16) 0.149(7) 0.162(8) 0.095(6) -0.148(9) -0.135(9)
F19 0.285(10) 0.144(6) 0.157(7) -0.061(6) -0.074(7) 0.136(7)
F20 0.226(8) 0.057(3) 0.324(13) 0.038(5) -0.154(9) -0.040(5)
F21 0.187(6) 0.064(3) 0.172(6) -0.035(3) -0.121(5) 0.037(3)
F22 0.50(2) 0.184(7) 0.172(8) 0.065(7) -0.257(12) -0.137(10)
F23 0.113(5) 0.53(2) 0.194(9) -0.203(12) -0.110(6) 0.116(9)
F24 0.328(10) 0.203(7) 0.196(7) -0.162(7) -0.210(8) 0.151(7)

loop_
_atom_type_symbol
_atom_type_description
_atom_type_scat_dispersion_real
_atom_type_scat_dispersion_imag
_atom_type_scat_source
C C 0.0033 0.0016 'International Tables Vol C Tables 4.2.6.8 and 6.1.1.4'
H H 0.0000 0.0000 'International Tables Vol C Tables 4.2.6.8 and 6.1.1.4'
B B 0.0013 0.0007 'International Tables Vol C Tables 4.2.6.8 and 6.1.1.4'
N N 0.0061 0.0033 'International Tables Vol C Tables 4.2.6.8 and 6.1.1.4'
O O 0.0106 0.0060 'International Tables Vol C Tables 4.2.6.8 and 6.1.1.4'
F F 0.0171 0.0103 'International Tables Vol C Tables 4.2.6.8 and 6.1.1.4'
Re Re -1.0185 7.2310 'International Tables Vol C Tables 4.2.6.8 and 6.1.1.4'

loop_
_geom_angle_atom_site_label_1
_geom_angle_atom_site_label_2
_geom_angle_atom_site_label_3
_geom_angle
C3 Re1 C1 88.2(3)
C3 Re1 C2 88.6(2)
C1 Re1 C2 87.9(3)
C3 Re1 N5 178.2(2)
C1 Re1 N5 93.4(2)
C2 Re1 N5 92.3(2)
C3 Re1 N1 94.6(2)
C1 Re1 N1 176.0(2)
C2 Re1 N1 94.9(2)
N5 Re1 N1 83.71(18)
C3 Re1 N3 93.7(2)
C1 Re1 N3 93.3(2)
C2 Re1 N3 177.4(2)
N5 Re1 N3 85.33(18)
N1 Re1 N3 83.76(18)
C13 N1 N2 103.9(5)
C13 N1 Re1 132.1(4)
N2 N1 Re1 123.7(4)
C11 N2 N1 113.4(5)
C23 N3 N4 102.7(6)
C23 N3 Re1 130.9(5)
N4 N3 Re1 126.4(4)
C21 N4 N3 114.2(6)
C33 N5 N6 104.2(5)
C33 N5 Re1 131.1(4)
N6 N5 Re1 123.9(4)
C31 N6 N5 113.1(6)
O1 C1 Re1 179.5(6)
O2 C2 Re1 179.0(6)
O3 C3 Re1 179.0(6)
N2 C11 C12 104.6(6)
N2 C11 C14 123.4(6)
C12 C11 C14 132.0(6)
C11 C12 C13 107.2(6)
N1 C13 C12 110.9(6)
C11 C14 C15 108.6(6)
C11 C14 C17 111.6(5)
C15 C14 C17 110.4(7)
C11 C14 C16 107.5(6)
C15 C14 C16 109.5(6)
C17 C14 C16 109.2(7)
N4 C21 C22 104.6(6)
N4 C21 C24 122.4(7)
C22 C21 C24 133.0(7)
C21 C22 C23 106.7(7)
N3 C23 C22 111.8(7)
C27 C24 C25 111.0(13)
C27 C24 C26 109.4(12)
C25 C24 C26 105.8(11)
C27 C24 C21 110.3(8)
C25 C24 C21 109.5(8)
C26 C24 C21 110.8(8)
N6 C31 C32 104.9(6)
N6 C31 C34 122.5(6)
C32 C31 C34 132.4(6)
C31 C32 C33 106.8(6)
N5 C33 C32 110.9(6)
C35 C34 C37 109.9(7)
C35 C34 C31 111.9(5)
C37 C34 C31 108.3(6)
C35 C34 C36 107.9(7)
C37 C34 C36 110.1(6)
C31 C34 C36 108.7(6)
C81 B51 C51 111.0(5)
C81 B51 C71 109.5(5)
C51 B51 C71 108.9(4)
C81 B51 C61 108.2(5)
C51 B51 C61 108.6(4)
C71 B51 C61 110.7(4)
C52 C51 C56 114.5(5)
C52 C51 B51 123.4(5)
C56 C51 B51 122.1(5)
C53 C52 C51 122.7(5)
C52 C53 C54 120.8(5)
C52 C53 C57 121.0(5)
C54 C53 C57 118.1(5)
C55 C54 C53 117.8(5)
C54 C55 C56 120.7(5)
C54 C55 C58 120.4(6)
C56 C55 C58 118.9(6)
C55 C56 C51 123.4(5)
F1 C57 F3 106.3(6)
F1 C57 F2 105.7(6)
F3 C57 F2 103.9(6)
F1 C57 C53 114.1(6)
F3 C57 C53 113.7(6)
F2 C57 C53 112.3(5)
F6 C58 F5 106.1(6)
F6 C58 F4 105.0(5)
F5 C58 F4 103.9(6)
F6 C58 C55 114.1(6)
F5 C58 C55 112.7(6)
F4 C58 C55 114.0(6)
C62 C61 C66 114.9(5)
C62 C61 B51 121.6(5)
C66 C61 B51 123.4(5)
C61 C62 C63 122.8(5)
C64 C63 C62 120.3(6)
C64 C63 C67 120.5(6)
C62 C63 C67 119.1(6)
C65 C64 C63 118.4(6)
C66 C65 C64 120.6(5)
C66 C65 C68 119.6(6)
C64 C65 C68 119.8(6)
C65 C66 C61 123.0(5)
F7 C67 F9 108.1(7)
F7 C67 F8 101.4(8)
F9 C67 F8 102.9(6)
F7 C67 C63 114.8(7)
F9 C67 C63 115.4(7)
F8 C67 C63 112.7(7)
F10 C68 F12 102.3(9)
F10 C68 F11 104.9(10)
F12 C68 F11 100.2(9)
F10 C68 C65 116.8(7)
F12 C68 C65 113.5(8)
F11 C68 C65 116.9(7)
C72 C71 C76 114.6(5)
C72 C71 B51 124.1(5)
C76 C71 B51 121.3(5)
C73 C72 C71 123.7(5)
C74 C73 C72 119.9(5)
C74 C73 C77 118.4(6)
C72 C73 C77 121.7(6)
C73 C74 C75 118.5(6)
C76 C75 C74 120.4(6)
C76 C75 C78 121.1(6)
C74 C75 C78 118.5(6)
C75 C76 C71 122.8(5)
F15 C77 F13 105.6(7)
F15 C77 F14 105.0(8)
F13 C77 F14 101.1(7)
F15 C77 C73 115.1(7)
F13 C77 C73 115.9(6)
F14 C77 C73 112.6(7)
F16 C78 F17 109.4(9)
F16 C78 F18 102.5(10)
F17 C78 F18 93.6(9)
F16 C78 C75 118.9(8)
F17 C78 C75 117.2(8)
F18 C78 C75 111.3(9)
C82 C81 C86 114.2(5)
C82 C81 B51 122.2(5)
C86 C81 B51 123.4(5)
C81 C82 C83 123.7(6)
C84 C83 C82 120.2(6)
C84 C83 C87 118.8(6)
C82 C83 C87 120.9(7)
C85 C84 C83 117.8(6)
C84 C85 C86 120.9(6)
C84 C85 C88 118.6(6)
C86 C85 C88 120.5(6)
C85 C86 C81 123.2(6)
F21 C87 F20 106.6(9)
F21 C87 F19 104.9(9)
F20 C87 F19 103.0(9)
F21 C87 C83 116.5(7)
F20 C87 C83 112.9(9)
F19 C87 C83 111.9(8)
F22 C88 F24 104.9(10)
F22 C88 F23 98.6(10)
F24 C88 F23 103.7(9)
F22 C88 C85 115.1(8)
F24 C88 C85 117.1(7)
F23 C88 C85 115.1(9)

loop_
_geom_bond_atom_site_label_1
_geom_bond_atom_site_label_2
_geom_bond_distance
Re1 C3 1.911(7)
Re1 C1 1.912(8)
Re1 C2 1.920(8)
Re1 N5 2.190(5)
Re1 N1 2.200(5)
Re1 N3 2.203(5)
N1 C13 1.331(8)
N1 N2 1.361(7)
N2 C11 1.345(8)
N3 C23 1.322(8)
N3 N4 1.348(7)
N4 C21 1.347(9)
N5 C33 1.334(8)
N5 N6 1.356(7)
N6 C31 1.349(8)
C1 O1 1.153(8)
C2 O2 1.162(8)
C3 O3 1.156(7)
C11 C12 1.372(9)
C11 C14 1.505(9)
C12 C13 1.379(9)
C14 C15 1.525(10)
C14 C17 1.525(10)
C14 C16 1.541(10)
C21 C22 1.350(10)
C21 C24 1.505(10)
C22 C23 1.384(10)
C24 C27 1.461(14)
C24 C25 1.472(14)
C24 C26 1.484(14)
C31 C32 1.374(9)
C31 C34 1.518(9)
C32 C33 1.381(9)
C34 C35 1.509(10)
C34 C37 1.517(9)
C34 C36 1.538(10)
B51 C81 1.635(9)
B51 C51 1.643(8)
B51 C71 1.651(8)
B51 C61 1.655(8)
C51 C52 1.398(8)
C51 C56 1.406(7)
C52 C53 1.390(8)
C53 C54 1.401(8)
C53 C57 1.487(8)
C54 C55 1.370(8)
C55 C56 1.389(8)
C55 C58 1.484(8)
C57 F1 1.315(7)
C57 F3 1.332(8)
C57 F2 1.334(8)
C58 F6 1.328(8)
C58 F5 1.336(7)
C58 F4 1.348(7)
C61 C62 1.392(8)
C61 C66 1.403(8)
C62 C63 1.395(8)
C63 C64 1.381(8)
C63 C67 1.466(9)
C64 C65 1.381(9)
C65 C66 1.378(8)
C65 C68 1.481(9)
C67 F7 1.283(9)
C67 F9 1.316(8)
C67 F8 1.359(9)
C68 F10 1.210(10)
C68 F12 1.249(10)
C68 F11 1.251(9)
C71 C72 1.397(8)
C71 C76 1.400(8)
C72 C73 1.384(8)
C73 C74 1.381(8)
C73 C77 1.485(9)
C74 C75 1.392(8)
C75 C76 1.385(8)
C75 C78 1.466(10)
C77 F15 1.255(9)
C77 F13 1.303(8)
C77 F14 1.310(10)
C78 F16 1.216(9)
C78 F17 1.251(10)
C78 F18 1.315(12)
C81 C82 1.381(8)
C81 C86 1.401(8)
C82 C83 1.394(8)
C83 C84 1.381(9)
C83 C87 1.500(10)
C84 C85 1.380(9)
C85 C86 1.381(8)
C85 C88 1.470(10)
C87 F21 1.289(10)
C87 F20 1.290(12)
C87 F19 1.337(11)
C88 F22 1.230(10)
C88 F24 1.233(9)
C88 F23 1.235(10)
